data_7134865
loop_
_publ_author_name
'Shao, Zhen-Wu'
'Qiu, Yuqing'
'Xiong, Chaozhi'
'Liu, Chong'

_publ_section_title
;
 Isomerism and transformation of Zr-hydroxamate metal-organic frameworks.
;
_journal_issue 69
_journal_name_full 'Chemical communications (Cambridge, England)'
_journal_page_first 12960
_journal_page_last 12963
_journal_paper_doi 10.1039/d5cc03911h
_journal_volume 61
_journal_year 2025
_chemical_formula_moiety 'C16 H12 N4 O8 Zr, 2(Cl), 2(C2 H8 N), 0.45[C3H7NO], 0.15[C3H7NO]'
_chemical_formula_sum 'C21.8 H32.2 Cl2 N6.6 O8.6 Zr'
_chemical_formula_weight 686.46
_chemical_name_systematic SUM-17
_space_group_crystal_system orthorhombic
_space_group_IT_number 68
_space_group_name_Hall '-C 2a 2ac'
_space_group_name_H-M_alt 'C c c a :2'
_atom_sites_solution_hydrogens mixed
_atom_sites_solution_primary dual
_audit_creation_date 2025-07-24
_audit_creation_method
;
Olex2 1.5
(compiled 2025.07.13 svn.rb7424aed for OlexSys, GUI svn.r7311)
;
_audit_update_record
;
2025-07-24 deposited with the CCDC.	2025-07-28 downloaded from the CCDC.
;
_cell_angle_alpha 90
_cell_angle_beta 90
_cell_angle_gamma 90
_cell_formula_units_Z 16
_cell_length_a 25.7241(18)
_cell_length_b 38.687(3)
_cell_length_c 17.6068(13)
_cell_measurement_reflns_used 9890
_cell_measurement_temperature 296.15
_cell_measurement_theta_max 25.33
_cell_measurement_theta_min 2.50
_cell_volume 17522(2)
_computing_cell_refinement 'SAINT V8.41 (Bruker, 2024)'
_computing_data_collection 'APEX6 V2024.9-1 (Bruker, 2025)'
_computing_data_reduction 'SAINT V8.41 (Bruker, 2024)'
_computing_molecular_graphics 'Olex2 1.5 (Dolomanov et al., 2009)'
_computing_publication_material 'Olex2 1.5 (Dolomanov et al., 2009)'
_computing_structure_refinement 'SHELXL 2019/3 (Sheldrick, 2015)'
_computing_structure_solution 'SHELXT 2018/2 (Sheldrick, 2018)'
_diffrn_ambient_temperature 296.15
_diffrn_detector CPAD
_diffrn_detector_area_resol_mean 7.41
_diffrn_detector_type 'Bruker PHOTON II'
_diffrn_measured_fraction_theta_full 0.998
_diffrn_measured_fraction_theta_max 0.996
_diffrn_measurement_device 'four-circle diffractometer'
_diffrn_measurement_device_type 'Bruker D8 VENTURE TXS PHOTON II'
_diffrn_measurement_method '\w and \f shutterless scans'
_diffrn_measurement_specimen_support 'nylon loop'
_diffrn_radiation_monochromator 'Helios Multi-layer Optic'
_diffrn_radiation_probe x-ray
_diffrn_radiation_type MoK\a
_diffrn_radiation_wavelength 0.71073
_diffrn_reflns_av_R_equivalents 0.0857
_diffrn_reflns_av_unetI/netI 0.0483
_diffrn_reflns_Laue_measured_fraction_full 0.998
_diffrn_reflns_Laue_measured_fraction_max 0.996
_diffrn_reflns_limit_h_max 31
_diffrn_reflns_limit_h_min -30
_diffrn_reflns_limit_k_max 46
_diffrn_reflns_limit_k_min -46
_diffrn_reflns_limit_l_max 18
_diffrn_reflns_limit_l_min -21
_diffrn_reflns_number 65360
_diffrn_reflns_point_group_measured_fraction_full 0.998
_diffrn_reflns_point_group_measured_fraction_max 0.996
_diffrn_reflns_theta_full 25.242
_diffrn_reflns_theta_max 25.401
_diffrn_reflns_theta_min 2.112
_diffrn_source 'Turbo X-Ray Source (TXS)'
_diffrn_source_current 40.0
_diffrn_source_power 2.0
_diffrn_source_type 'Rotaing Anode'
_diffrn_source_voltage 50.0
_diffrn_standards_number 0
_exptl_absorpt_coefficient_mu 0.411
_exptl_absorpt_correction_T_max 0.7452
_exptl_absorpt_correction_T_min 0.6733
_exptl_absorpt_correction_type multi-scan
_exptl_absorpt_process_details
;
SADABS-2016/2 (Bruker,2016/2) was used for absorption correction.
wR2(int) was 0.1026 before and 0.0737 after correction.
The Ratio of minimum to maximum transmission is 0.9035.
The \l/2 correction factor is Not present.
;
_exptl_crystal_colour colourless
_exptl_crystal_density_diffrn 1.041
_exptl_crystal_description block
_exptl_crystal_F_000 5632
_exptl_crystal_size_max 0.12
_exptl_crystal_size_mid 0.1
_exptl_crystal_size_min 0.08
_refine_diff_density_max 0.769
_refine_diff_density_min -0.770
_refine_diff_density_rms 0.109
_refine_ls_extinction_method none
_refine_ls_goodness_of_fit_ref 1.094
_refine_ls_hydrogen_treatment constr
_refine_ls_matrix_type full
_refine_ls_number_parameters 388
_refine_ls_number_reflns 8042
_refine_ls_number_restraints 285
_refine_ls_restrained_S_all 1.088
_refine_ls_R_factor_all 0.1064
_refine_ls_R_factor_gt 0.0853
_refine_ls_shift/su_max 0.000
_refine_ls_shift/su_mean 0.000
_refine_ls_structure_factor_coef Fsqd
_refine_ls_weighting_details 'w=1/[\s^2^(Fo^2^)+(0.0407P)^2^+317.0657P] where P=(Fo^2^+2Fc^2^)/3'
_refine_ls_weighting_scheme calc
_refine_ls_wR_factor_gt 0.1987
_refine_ls_wR_factor_ref 0.2089
_reflns_Friedel_coverage 0.000
_reflns_number_gt 5921
_reflns_number_total 8042
_reflns_threshold_expression 'I > 2\s(I)'
_cod_data_source_file d5cc03911h2.cif
_cod_data_source_block SUM-17
_cod_depositor_comments
;
The following automatic conversions were performed:

data item '_diffrn_radiation_probe' value 'X-ray' was changed to
'x-ray' in accordance with the
/home/data/users/saulius/crontab/automatic-downloads/rss-feeds/RSC/lib/dictionaries/cif_core.dic
dictionary named 'cif_core.dic' version 2.4.2 last updated on
2011-04-26.

Automatic conversion script
Id: cif_fix_values 8170 2020-07-09 18:12:32Z antanas 

 Adding full bibliography for 7134864--7134865.cif.
;
_cod_original_sg_symbol_Hall '-C 2b 2bc'
_cod_original_sg_symbol_H-M 'C c c e'
_cod_original_formula_sum 'C21.80 H32.20 Cl2 N6.60 O8.60 Zr'
_cod_database_code 7134865
_shelx_shelxl_version_number 2019/3
_shelx_space_group_comment
;
The symmetry employed for this shelxl refinement is uniquely defined
by the following loop, which should always be used as a source of
symmetry information in preference to the above space-group names.
They are only intended as comments.
;
_shelx_estimated_absorpt_t_max 0.968
_shelx_estimated_absorpt_t_min 0.952
_olex2_refinement_description
;
1. Fixed Uiso
 At 1.2 times of:
  All C(H) groups, All N(H) groups, All N(H,H) groups
 At 1.5 times of:
  All C(H,H,H) groups
2. Restrained distances
 C3A-C2 = C4A-C3A = C4A-C8 = C5A-C8 = C5A-C6A = C6A-C2
 1.39 with sigma of 0.01
 C11A-C10 = C12A-C11A = C12A-C16 = C13A-C16 = C13A-C14A = C14A-C10
 1.39 with sigma of 0.01
 N5-C17 = N5-C18
 1.5 with sigma of 0.01
 C17-C18
 2.5 with sigma of 0.01
3. Restrained planarity
 C3A, C4A, C5A, C6A, C8, C2
 with sigma of 0.01
 C11A, C12A, C13A, C14A, C16, C10
 with sigma of 0.01
4. Uiso/Uaniso restraints and constraints
C3A \\sim C4A \\sim C5A \\sim C6A \\sim C8 \\sim C5 \\sim C6 \\sim C2 \\sim C3
\\sim C4: within 2A with sigma of 0.01 and sigma for terminal atoms of 0.02
within 2A
C11A \\sim C12A \\sim C13A \\sim C14A \\sim C16 \\sim C13 \\sim C14 \\sim C10
\\sim C11 \\sim C12: within 2A with sigma of 0.01 and sigma for terminal atoms
of 0.02 within 2A
N5 \\sim C17 \\sim C18: within 2A with sigma of 0.01 and sigma for terminal
atoms of 0.02 within 2A
N6 \\sim C19 \\sim C20: within 2A with sigma of 0.01 and sigma for terminal
atoms of 0.02 within 2A
5. Others
 Sof(C11A)=Sof(H11A)=Sof(C12A)=Sof(H12A)=Sof(C13A)=Sof(H13A)=Sof(C14A)=
 Sof(H14A)=1-FVAR(1)
 Sof(C13)=Sof(H13)=Sof(C14)=Sof(H14)=Sof(C11)=Sof(H11)=Sof(C12)=Sof(H12)=FVAR(1)
 Sof(C3A)=Sof(H3A)=Sof(C4A)=Sof(H4A)=Sof(C5A)=Sof(H5A)=Sof(C6A)=Sof(H6A)=1-
 FVAR(2)
 Sof(C5)=Sof(H5)=Sof(C6)=Sof(H6)=Sof(C3)=Sof(H3b)=Sof(C4)=Sof(H4b)=FVAR(2)
6.a Riding coordinates:
 C18(H18a,H18b,H18c)
6.b Secondary CH2 refined with riding coordinates:
 N5(H5b,H5c), N6(H6b,H6c)
6.c Aromatic/amide H refined with riding coordinates:
 N1(H1), N2(H2), N3(H3), N4(H4), C3A(H3A), C4A(H4A), C5A(H5A), C6A(H6A),
 C5(H5), C6(H6), C3(H3b), C4(H4b), C11A(H11A), C12A(H12A), C13A(H13A),
 C14A(H14A), C13(H13), C14(H14), C11(H11), C12(H12)
6.d Fitted hexagon refined as free rotating group:
 C8(C5,C6,C2,C3,C4), C16(C13,C14,C10,C11,C12)
6.e Idealised Me refined as rotating group:
 C17(H17a,H17b,H17c), C19(H19a,H19b,H19c), C20(H20a,H20b,H20c)
;
_smtbx_masks_special_details
;
A solvent mask was calculated and 388 electrons were 
found in a volume of 7708\%A^3^ in 2 voids per unit cell. 
This is consistent with the presence of 
0.45[C3H7NO], 0.15[C3H7NO] per Asymmetric Unit 
which account for 384 electrons 
per unit cell.
;
_smtbx_masks_void_probe_radius 1.2
_smtbx_masks_void_truncation_radius 1.2
_olex2_submission_special_instructions 'No special instructions were received'
_site XU

loop_
_space_group_symop_operation_xyz
'x, y, z'
'-x+1/2, -y, z'
'-x, y, -z+1/2'
'x+1/2, -y, -z+1/2'
'x+1/2, y+1/2, z'
'-x+1, -y+1/2, z'
'-x+1/2, y+1/2, -z+1/2'
'x+1, -y+1/2, -z+1/2'
'-x, -y, -z'
'x-1/2, y, -z'
'x, -y, z-1/2'
'-x-1/2, y, z-1/2'
'-x+1/2, -y+1/2, -z'
'x, y+1/2, -z'
'x+1/2, -y+1/2, z-1/2'
'-x, y+1/2, z-1/2'

loop_
_atom_site_label
_atom_site_type_symbol
_atom_site_fract_x
_atom_site_fract_y
_atom_site_fract_z
_atom_site_U_iso_or_equiv
_atom_site_adp_type
_atom_site_occupancy
_atom_site_site_symmetry_order
_atom_site_calc_flag
_atom_site_refinement_flags_posn
_atom_site_refinement_flags_adp
_atom_site_refinement_flags_occupancy
_atom_site_disorder_assembly
_atom_site_disorder_group
Zr1 Zr 0.23466(3) 0.250000 0.750000 0.0203(2) Uani 1 2 d S T P . .
Zr2 Zr 0.500000 0.49373(2) 0.750000 0.0209(2) Uani 1 2 d S T P . .
O1 O 0.27111(16) 0.27244(10) 0.8503(2) 0.0244(9) Uani 1 1 d . . . . .
O2 O 0.28758(17) 0.29263(10) 0.7158(3) 0.0285(10) Uani 1 1 d . . . . .
O3 O 0.44721(19) 0.44941(12) 0.7744(3) 0.0354(11) Uani 1 1 d . . . . .
O4 O 0.46783(16) 0.47429(10) 0.6448(3) 0.0281(10) Uani 1 1 d . . . . .
O5 O 0.45024(17) 0.53858(11) 0.7146(2) 0.0294(10) Uani 1 1 d . . . . .
O6 O 0.45570(17) 0.51245(10) 0.8454(3) 0.0280(10) Uani 1 1 d . . . . .
O7 O 0.31589(18) 0.70445(11) 0.7753(2) 0.0313(10) Uani 1 1 d . . . . .
O8 O 0.30400(17) 0.73241(10) 0.6479(2) 0.0276(10) Uani 1 1 d . . . . .
N1 N 0.3004(2) 0.30069(12) 0.8389(3) 0.0266(12) Uani 1 1 d . . . . .
H1 H 0.313308 0.312190 0.876267 0.032 Uiso 1 1 calc R U . . .
N2 N 0.4384(2) 0.44491(12) 0.6491(3) 0.0302(13) Uani 1 1 d . . . . .
H2 H 0.426900 0.434904 0.608823 0.036 Uiso 1 1 calc R U . . .
N3 N 0.4333(2) 0.54451(14) 0.8359(3) 0.0309(13) Uani 1 1 d . . . . .
H3 H 0.421203 0.555932 0.873869 0.037 Uiso 1 1 calc R U . . .
N4 N 0.3278(2) 0.70174(13) 0.6514(3) 0.0291(12) Uani 1 1 d . . . . .
H4 H 0.339146 0.691534 0.611319 0.035 Uiso 1 1 calc R U . . .
C1 C 0.3084(3) 0.30972(16) 0.7698(4) 0.0287(15) Uani 1 1 d . . . . .
C3A C 0.3311(5) 0.3615(3) 0.6898(6) 0.036(3) Uani 0.414(8) 1 d D U P A 2
H3A H 0.306420 0.354214 0.654691 0.044 Uiso 0.414(8) 1 calc R U P A 2
C4A C 0.3596(4) 0.3913(3) 0.6751(7) 0.040(3) Uani 0.414(8) 1 d D U P A 2
H4A H 0.353912 0.403817 0.630831 0.048 Uiso 0.414(8) 1 calc R U P A 2
C5A C 0.4036(5) 0.3824(3) 0.7924(6) 0.045(3) Uani 0.414(8) 1 d D U P A 2
H5A H 0.428432 0.389621 0.827240 0.054 Uiso 0.414(8) 1 calc R U P A 2
C6A C 0.3758(5) 0.3525(3) 0.8081(7) 0.047(3) Uani 0.414(8) 1 d D U P A 2
H6A H 0.381548 0.339810 0.852152 0.056 Uiso 0.414(8) 1 calc R U P A 2
C7 C 0.4282(3) 0.43241(17) 0.7179(4) 0.0308(15) Uani 1 1 d . . . . .
C8 C 0.3962(2) 0.40206(12) 0.7270(3) 0.0360(15) Uani 1 1 d DG U . . .
C5 C 0.3741(3) 0.39662(15) 0.7981(3) 0.043(2) Uani 0.586(8) 1 d G U P A 1
H5 H 0.378629 0.412879 0.836408 0.051 Uiso 0.586(8) 1 calc R U P A 1
C6 C 0.3453(3) 0.36687(16) 0.8118(3) 0.046(2) Uani 0.586(8) 1 d G U P A 1
H6 H 0.330565 0.363226 0.859374 0.055 Uiso 0.586(8) 1 calc R U P A 1
C2 C 0.3386(2) 0.34256(11) 0.7545(3) 0.0368(14) Uani 1 1 d DG U . A .
C3 C 0.3607(3) 0.34800(15) 0.6835(3) 0.038(2) Uani 0.586(8) 1 d G U P A 1
H3B H 0.356189 0.331735 0.645135 0.046 Uiso 0.586(8) 1 calc R U P A 1
C4 C 0.3895(3) 0.37775(16) 0.6697(3) 0.040(2) Uani 0.586(8) 1 d G U P A 1
H4B H 0.404254 0.381388 0.622168 0.048 Uiso 0.586(8) 1 calc R U P A 1
C9 C 0.4312(2) 0.55668(16) 0.7681(4) 0.0291(15) Uani 1 1 d . . . . .
C11A C 0.4142(6) 0.6065(3) 0.6850(6) 0.039(3) Uani 0.374(9) 1 d D U P B 2
H11A H 0.434630 0.596507 0.647404 0.046 Uiso 0.374(9) 1 calc R U P B 2
C12A C 0.3904(5) 0.6379(3) 0.6728(8) 0.036(3) Uani 0.374(9) 1 d D U P B 2
H12A H 0.395142 0.648824 0.626252 0.044 Uiso 0.374(9) 1 calc R U P B 2
C13A C 0.3521(6) 0.6377(3) 0.7970(6) 0.038(3) Uani 0.374(9) 1 d D U P B 2
H13A H 0.331600 0.647832 0.834372 0.046 Uiso 0.374(9) 1 calc R U P B 2
C14A C 0.3764(5) 0.6060(3) 0.8087(8) 0.042(3) Uani 0.374(9) 1 d D U P B 2
H14A H 0.371806 0.594800 0.854920 0.050 Uiso 0.374(9) 1 calc R U P B 2
C15 C 0.3328(3) 0.68814(16) 0.7182(4) 0.0312(15) Uani 1 1 d . . . . .
C16 C 0.3598(2) 0.65377(11) 0.7268(3) 0.0324(14) Uani 1 1 d DG U . . .
C13 C 0.3832(3) 0.64718(13) 0.7965(3) 0.036(2) Uani 0.626(9) 1 d G U P B 1
H13 H 0.382913 0.663975 0.834263 0.043 Uiso 0.626(9) 1 calc R U P B 1
C14 C 0.4070(3) 0.61549(15) 0.8097(3) 0.037(2) Uani 0.626(9) 1 d G U P B 1
H14 H 0.422630 0.611078 0.856311 0.045 Uiso 0.626(9) 1 calc R U P B 1
C10 C 0.4074(2) 0.59039(11) 0.7532(3) 0.0371(14) Uani 1 1 d DG U . B .
C11 C 0.3841(3) 0.59698(13) 0.6835(3) 0.041(2) Uani 0.626(9) 1 d G U P B 1
H11 H 0.384335 0.580185 0.645718 0.049 Uiso 0.626(9) 1 calc R U P B 1
C12 C 0.3603(3) 0.62867(15) 0.6703(3) 0.041(2) Uani 0.626(9) 1 d G U P B 1
H12 H 0.344619 0.633081 0.623669 0.049 Uiso 0.626(9) 1 calc R U P B 1
Cl1 Cl 0.39691(12) 0.42486(7) 0.49178(12) 0.0818(9) Uani 1 1 d . . . . .
Cl2 Cl 0.34967(11) 0.32711(6) 0.98947(12) 0.0712(8) Uani 1 1 d . . . . .
N5 N 0.4453(4) 0.4513(2) 0.9513(5) 0.096(3) Uani 1 1 d D U . . .
H5B H 0.411910 0.452436 0.938345 0.115 Uiso 1 1 calc R U . . .
H5C H 0.463782 0.459738 0.912786 0.115 Uiso 1 1 calc R U . . .
C17 C 0.4594(6) 0.4148(2) 0.9621(7) 0.118(5) Uani 1 1 d D U . . .
H17A H 0.473941 0.405790 0.915885 0.177 Uiso 1 1 calc R U . . .
H17B H 0.428976 0.401746 0.975323 0.177 Uiso 1 1 calc R U . . .
H17C H 0.484612 0.412904 1.002142 0.177 Uiso 1 1 calc R U . . .
C18 C 0.4538(6) 0.4733(3) 1.0184(7) 0.139(5) Uani 1 1 d D U . . .
H18A H 0.458114 0.496839 1.002481 0.209 Uiso 1 1 d R U . . .
H18B H 0.484554 0.465692 1.044339 0.209 Uiso 1 1 d R U . . .
H18C H 0.424492 0.471624 1.051930 0.209 Uiso 1 1 d R U . . .
N6 N 0.3113(3) 0.29314(15) 0.4516(4) 0.0452(16) Uani 1 1 d . U . . .
H6B H 0.288606 0.283067 0.420510 0.054 Uiso 1 1 calc R U . . .
H6C H 0.342234 0.292332 0.429141 0.054 Uiso 1 1 calc R U . . .
C19 C 0.2957(5) 0.3313(3) 0.4601(7) 0.093(4) Uani 1 1 d . U . . .
H19A H 0.288854 0.340938 0.410885 0.139 Uiso 1 1 calc R U . . .
H19B H 0.323553 0.343831 0.483805 0.139 Uiso 1 1 calc R U . . .
H19C H 0.265049 0.332960 0.490953 0.139 Uiso 1 1 calc R U . . .
C20 C 0.3140(5) 0.2726(3) 0.5212(6) 0.095(4) Uani 1 1 d . U . . .
H20A H 0.306145 0.248934 0.509816 0.143 Uiso 1 1 calc R U . . .
H20B H 0.289374 0.281328 0.557365 0.143 Uiso 1 1 calc R U . . .
H20C H 0.348433 0.274141 0.542109 0.143 Uiso 1 1 calc R U . . .

loop_
_atom_site_aniso_label
_atom_site_aniso_U_11
_atom_site_aniso_U_22
_atom_site_aniso_U_33
_atom_site_aniso_U_23
_atom_site_aniso_U_13
_atom_site_aniso_U_12
Zr1 0.0227(4) 0.0133(3) 0.0248(4) -0.0013(4) 0.000 0.000
Zr2 0.0248(4) 0.0122(4) 0.0258(4) 0.000 0.0042(4) 0.000
O1 0.031(2) 0.019(2) 0.023(2) 0.0000(18) -0.0023(18) -0.0075(18)
O2 0.037(3) 0.016(2) 0.032(2) -0.0003(19) 0.003(2) -0.0109(19)
O3 0.048(3) 0.035(3) 0.023(2) -0.001(2) 0.006(2) -0.014(2)
O4 0.032(2) 0.016(2) 0.036(3) 0.0030(19) 0.005(2) -0.0117(18)
O5 0.036(3) 0.030(2) 0.023(2) 0.006(2) 0.0045(19) 0.008(2)
O6 0.036(2) 0.0093(18) 0.038(3) 0.0041(18) 0.003(2) 0.0112(18)
O7 0.040(3) 0.025(2) 0.029(2) -0.0012(19) 0.001(2) 0.016(2)
O8 0.035(2) 0.020(2) 0.028(2) 0.0063(19) 0.0039(19) 0.0140(19)
N1 0.033(3) 0.020(2) 0.027(3) -0.003(2) -0.003(2) -0.017(2)
N2 0.045(3) 0.015(2) 0.030(3) -0.003(2) 0.004(3) -0.014(2)
N3 0.036(3) 0.029(3) 0.027(3) 0.002(2) 0.004(2) 0.013(3)
N4 0.031(3) 0.024(3) 0.033(3) 0.001(2) 0.002(2) 0.013(2)
C1 0.034(4) 0.020(3) 0.031(4) -0.005(3) -0.003(3) -0.007(3)
C3A 0.055(6) 0.032(5) 0.023(5) -0.001(4) -0.002(5) -0.033(5)
C4A 0.057(6) 0.035(5) 0.028(5) 0.003(5) -0.002(5) -0.028(5)
C5A 0.056(6) 0.038(5) 0.040(5) -0.003(5) -0.001(5) -0.020(5)
C6A 0.058(6) 0.043(5) 0.039(5) 0.000(5) 0.000(5) -0.017(5)
C7 0.035(4) 0.028(3) 0.029(3) -0.004(3) 0.008(3) -0.002(3)
C8 0.050(4) 0.029(3) 0.030(3) -0.005(3) 0.000(3) -0.024(3)
C5 0.054(5) 0.036(5) 0.038(4) -0.012(4) 0.011(4) -0.020(4)
C6 0.059(5) 0.042(5) 0.037(4) -0.008(4) 0.010(4) -0.016(4)
C2 0.054(4) 0.027(3) 0.030(3) -0.002(3) 0.000(3) -0.020(3)
C3 0.064(5) 0.023(4) 0.028(4) -0.004(4) -0.001(4) -0.028(4)
C4 0.061(5) 0.030(4) 0.029(4) -0.002(4) 0.007(4) -0.026(4)
C9 0.029(3) 0.025(3) 0.033(4) -0.002(3) -0.001(3) 0.010(3)
C11A 0.052(6) 0.034(5) 0.030(5) -0.001(5) 0.001(5) 0.011(5)
C12A 0.051(6) 0.032(5) 0.026(5) 0.000(5) 0.005(5) 0.009(5)
C13A 0.051(6) 0.032(5) 0.032(5) 0.001(5) -0.003(5) 0.013(5)
C14A 0.056(6) 0.033(5) 0.036(5) 0.004(5) -0.005(5) 0.018(5)
C15 0.039(4) 0.020(3) 0.034(4) 0.004(3) -0.003(3) 0.010(3)
C16 0.040(3) 0.029(3) 0.027(3) -0.001(2) 0.001(3) 0.008(3)
C13 0.049(5) 0.031(4) 0.029(4) -0.005(4) -0.007(4) 0.014(4)
C14 0.046(5) 0.032(4) 0.033(4) 0.000(4) -0.009(4) 0.013(4)
C10 0.046(3) 0.033(3) 0.032(3) -0.001(3) 0.000(3) 0.011(3)
C11 0.057(5) 0.035(4) 0.031(4) -0.001(4) 0.001(4) 0.012(4)
C12 0.057(5) 0.035(4) 0.031(4) 0.001(4) 0.000(4) 0.012(4)
Cl1 0.126(2) 0.0907(18) 0.0292(11) 0.0145(12) -0.0121(12) -0.0603(17)
Cl2 0.108(2) 0.0723(15) 0.0329(11) 0.0053(11) -0.0184(12) -0.0403(15)
N5 0.139(8) 0.095(7) 0.054(5) -0.014(5) 0.011(5) -0.025(6)
C17 0.161(12) 0.099(9) 0.094(9) 0.030(8) -0.003(9) -0.013(9)
C18 0.161(12) 0.187(13) 0.070(8) -0.012(9) 0.011(9) -0.056(11)
N6 0.059(4) 0.036(3) 0.040(3) -0.010(3) 0.009(3) -0.027(3)
C19 0.087(7) 0.078(7) 0.113(9) -0.042(7) -0.006(7) 0.012(6)
C20 0.167(10) 0.069(6) 0.050(6) 0.013(5) -0.019(7) -0.060(7)

loop_
_atom_type_symbol
_atom_type_description
_atom_type_scat_dispersion_real
_atom_type_scat_dispersion_imag
_atom_type_scat_source
C C 0.0033 0.0016 'International Tables Vol C Tables 4.2.6.8 and 6.1.1.4'
H H 0.0000 0.0000 'International Tables Vol C Tables 4.2.6.8 and 6.1.1.4'
Cl Cl 0.1484 0.1585 'International Tables Vol C Tables 4.2.6.8 and 6.1.1.4'
N N 0.0061 0.0033 'International Tables Vol C Tables 4.2.6.8 and 6.1.1.4'
O O 0.0106 0.0060 'International Tables Vol C Tables 4.2.6.8 and 6.1.1.4'
Zr Zr -2.9673 0.5597 'International Tables Vol C Tables 4.2.6.8 and 6.1.1.4'

loop_
_geom_angle_atom_site_label_1
_geom_angle_atom_site_label_2
_geom_angle_atom_site_label_3
_geom_angle
_geom_angle_site_symmetry_1
_geom_angle_site_symmetry_3
_geom_angle_publ_flag
O1 Zr1 O1 129.0(2) 8_456 . ?
O1 Zr1 O2 70.16(16) . . ?
O1 Zr1 O2 70.16(15) 8_456 8_456 ?
O1 Zr1 O2 79.19(16) 8_456 . ?
O1 Zr1 O2 79.18(16) . 8_456 ?
O1 Zr1 O7 136.54(15) . 7_546 ?
O1 Zr1 O7 76.98(16) . 2_565 ?
O1 Zr1 O7 136.54(15) 8_456 2_565 ?
O1 Zr1 O7 76.98(16) 8_456 7_546 ?
O2 Zr1 O2 104.4(2) 8_456 . ?
O2 Zr1 O7 79.94(16) 8_456 7_546 ?
O2 Zr1 O7 152.59(16) . 7_546 ?
O2 Zr1 O7 79.94(16) . 2_565 ?
O2 Zr1 O7 152.59(16) 8_456 2_565 ?
O7 Zr1 O7 108.8(2) 7_546 2_565 ?
O8 Zr1 O1 69.51(15) 7_546 . ?
O8 Zr1 O1 138.19(15) 2_565 . ?
O8 Zr1 O1 69.51(15) 2_565 8_456 ?
O8 Zr1 O1 138.19(15) 7_546 8_456 ?
O8 Zr1 O2 79.79(17) 2_565 . ?
O8 Zr1 O2 79.79(16) 7_546 8_456 ?
O8 Zr1 O2 137.75(15) 7_546 . ?
O8 Zr1 O2 137.75(15) 2_565 8_456 ?
O8 Zr1 O7 69.53(15) 7_546 7_546 ?
O8 Zr1 O7 79.34(16) 7_546 2_565 ?
O8 Zr1 O7 69.53(15) 2_565 2_565 ?
O8 Zr1 O7 79.34(16) 2_565 7_546 ?
O8 Zr1 O8 125.3(2) 2_565 7_546 ?
O3 Zr2 O3 79.4(3) . 3_656 ?
O3 Zr2 O5 107.50(17) . . ?
O3 Zr2 O5 152.69(16) . 3_656 ?
O3 Zr2 O5 152.69(16) 3_656 . ?
O3 Zr2 O5 107.50(17) 3_656 3_656 ?
O4 Zr2 O3 70.40(15) 3_656 3_656 ?
O4 Zr2 O3 78.50(17) 3_656 . ?
O4 Zr2 O3 70.40(15) . . ?
O4 Zr2 O3 78.50(17) . 3_656 ?
O4 Zr2 O4 139.3(2) 3_656 . ?
O4 Zr2 O5 136.45(15) . 3_656 ?
O4 Zr2 O5 79.21(16) . . ?
O4 Zr2 O5 79.21(16) 3_656 3_656 ?
O4 Zr2 O5 136.44(15) 3_656 . ?
O5 Zr2 O5 78.8(2) . 3_656 ?
O6 Zr2 O3 136.97(16) . 3_656 ?
O6 Zr2 O3 77.65(16) 3_656 3_656 ?
O6 Zr2 O3 77.65(16) . . ?
O6 Zr2 O3 136.96(16) 3_656 . ?
O6 Zr2 O4 69.63(15) . 3_656 ?
O6 Zr2 O4 125.57(16) . . ?
O6 Zr2 O4 125.57(16) 3_656 3_656 ?
O6 Zr2 O4 69.63(15) 3_656 . ?
O6 Zr2 O5 69.83(15) 3_656 3_656 ?
O6 Zr2 O5 79.94(16) . 3_656 ?
O6 Zr2 O5 69.83(15) . . ?
O6 Zr2 O5 79.94(16) 3_656 . ?
O6 Zr2 O6 140.7(2) . 3_656 ?
N1 O1 Zr1 116.4(3) . . ?
C1 O2 Zr1 116.0(4) . . ?
C7 O3 Zr2 118.3(4) . . ?
N2 O4 Zr2 117.0(4) . . ?
C9 O5 Zr2 116.1(4) . . ?
N3 O6 Zr2 115.4(3) . . ?
C15 O7 Zr1 115.8(4) . 2_565 ?
N4 O8 Zr1 116.8(3) . 2_565 ?
O1 N1 H1 121.6 . . ?
C1 N1 O1 116.9(5) . . ?
C1 N1 H1 121.6 . . ?
O4 N2 H2 121.3 . . ?
C7 N2 O4 117.4(5) . . ?
C7 N2 H2 121.3 . . ?
O6 N3 H3 121.3 . . ?
C9 N3 O6 117.4(5) . . ?
C9 N3 H3 121.3 . . ?
O8 N4 H4 121.7 . . ?
C15 N4 O8 116.7(5) . . ?
C15 N4 H4 121.7 . . ?
O2 C1 N1 120.0(6) . . ?
O2 C1 C2 121.2(5) . . ?
N1 C1 C2 118.6(5) . . ?
C4A C3A H3A 119.2 . . ?
C2 C3A H3A 119.2 . . ?
C2 C3A C4A 121.6(11) . . ?
C3A C4A H4A 120.4 . . ?
C8 C4A C3A 119.2(11) . . ?
C8 C4A H4A 120.4 . . ?
C6A C5A H5A 118.3 . . ?
C6A C5A C8 123.4(13) . . ?
C8 C5A H5A 118.3 . . ?
C5A C6A H6A 121.7 . . ?
C5A C6A C2 116.6(13) . . ?
C2 C6A H6A 121.7 . . ?
O3 C7 N2 116.3(6) . . ?
O3 C7 C8 123.0(6) . . ?
N2 C7 C8 120.6(6) . . ?
C4A C8 C5A 118.4(9) . . ?
C4A C8 C7 124.3(7) . . ?
C5A C8 C7 117.4(8) . . ?
C5 C8 C7 117.2(4) . . ?
C5 C8 C4 120.0 . . ?
C4 C8 C7 122.7(4) . . ?
C8 C5 H5 120.0 . . ?
C8 C5 C6 120.0 . . ?
C6 C5 H5 120.0 . . ?
C5 C6 H6 120.0 . . ?
C2 C6 C5 120.0 . . ?
C2 C6 H6 120.0 . . ?
C3A C2 C1 121.6(7) . . ?
C3A C2 C6A 120.7(9) . . ?
C6A C2 C1 117.6(7) . . ?
C6 C2 C1 120.2(4) . . ?
C3 C2 C1 119.8(4) . . ?
C3 C2 C6 120.0 . . ?
C2 C3 H3B 120.0 . . ?
C2 C3 C4 120.0 . . ?
C4 C3 H3B 120.0 . . ?
C8 C4 H4B 120.0 . . ?
C3 C4 C8 120.0 . . ?
C3 C4 H4B 120.0 . . ?
O5 C9 N3 118.1(6) . . ?
O5 C9 C10 121.2(6) . . ?
N3 C9 C10 120.7(6) . . ?
C12A C11A H11A 120.5 . . ?
C10 C11A H11A 120.5 . . ?
C10 C11A C12A 119.0(13) . . ?
C11A C12A H12A 118.7 . . ?
C11A C12A C16 122.6(13) . . ?
C16 C12A H12A 118.7 . . ?
C14A C13A H13A 121.4 . . ?
C14A C13A C16 117.3(13) . . ?
C16 C13A H13A 121.4 . . ?
C13A C14A H14A 118.9 . . ?
C13A C14A C10 122.2(13) . . ?
C10 C14A H14A 118.9 . . ?
O7 C15 N4 119.0(5) . . ?
O7 C15 C16 121.3(6) . . ?
N4 C15 C16 119.7(6) . . ?
C12A C16 C13A 119.6(10) . . ?
C12A C16 C15 125.9(8) . . ?
C13A C16 C15 114.5(7) . . ?
C13 C16 C15 116.7(4) . . ?
C13 C16 C12 120.0 . . ?
C12 C16 C15 123.2(4) . . ?
C16 C13 H13 120.0 . . ?
C16 C13 C14 120.0 . . ?
C14 C13 H13 120.0 . . ?
C13 C14 H14 120.0 . . ?
C10 C14 C13 120.0 . . ?
C10 C14 H14 120.0 . . ?
C11A C10 C9 120.8(8) . . ?
C11A C10 C14A 119.3(10) . . ?
C14A C10 C9 119.9(8) . . ?
C14 C10 C9 119.8(4) . . ?
C14 C10 C11 120.0 . . ?
C11 C10 C9 120.2(4) . . ?
C10 C11 H11 120.0 . . ?
C10 C11 C12 120.0 . . ?
C12 C11 H11 120.0 . . ?
C16 C12 H12 120.0 . . ?
C11 C12 C16 120.0 . . ?
C11 C12 H12 120.0 . . ?
H5B N5 H5C 107.6 . . ?
C17 N5 H5B 108.6 . . ?
C17 N5 H5C 108.6 . . ?
C17 N5 C18 114.5(8) . . ?
C18 N5 H5B 108.6 . . ?
C18 N5 H5C 108.6 . . ?
N5 C17 H17A 109.5 . . ?
N5 C17 H17B 109.5 . . ?
N5 C17 H17C 109.5 . . ?
H17A C17 H17B 109.5 . . ?
H17A C17 H17C 109.5 . . ?
H17B C17 H17C 109.5 . . ?
N5 C18 H18A 109.4 . . ?
N5 C18 H18B 109.2 . . ?
N5 C18 H18C 109.8 . . ?
H18A C18 H18B 109.5 . . ?
H18A C18 H18C 109.5 . . ?
H18B C18 H18C 109.5 . . ?
H6B N6 H6C 107.3 . . ?
C19 N6 H6B 108.1 . . ?
C19 N6 H6C 108.1 . . ?
C20 N6 H6B 108.1 . . ?
C20 N6 H6C 108.1 . . ?
C20 N6 C19 116.9(8) . . ?
N6 C19 H19A 109.5 . . ?
N6 C19 H19B 109.5 . . ?
N6 C19 H19C 109.5 . . ?
H19A C19 H19B 109.5 . . ?
H19A C19 H19C 109.5 . . ?
H19B C19 H19C 109.5 . . ?
N6 C20 H20A 109.5 . . ?
N6 C20 H20B 109.5 . . ?
N6 C20 H20C 109.5 . . ?
H20A C20 H20B 109.5 . . ?
H20A C20 H20C 109.5 . . ?
H20B C20 H20C 109.5 . . ?

loop_
_geom_bond_atom_site_label_1
_geom_bond_atom_site_label_2
_geom_bond_distance
_geom_bond_site_symmetry_2
_geom_bond_publ_flag
Zr1 O1 2.179(4) 8_456 ?
Zr1 O1 2.179(4) . ?
Zr1 O2 2.222(4) 8_456 ?
Zr1 O2 2.222(4) . ?
Zr1 O7 2.235(4) 7_546 ?
Zr1 O7 2.235(4) 2_565 ?
Zr1 O8 2.165(4) 2_565 ?
Zr1 O8 2.165(4) 7_546 ?
Zr2 O3 2.229(4) 3_656 ?
Zr2 O3 2.229(4) . ?
Zr2 O4 2.163(4) . ?
Zr2 O4 2.163(4) 3_656 ?
Zr2 O5 2.245(4) 3_656 ?
Zr2 O5 2.245(4) . ?
Zr2 O6 2.155(4) 3_656 ?
Zr2 O6 2.155(4) . ?
O1 N1 1.343(6) . ?
O2 C1 1.276(7) . ?
O3 C7 1.289(8) . ?
O4 N2 1.368(6) . ?
O5 C9 1.272(7) . ?
O6 N3 1.378(6) . ?
O7 C15 1.264(8) . ?
O8 N4 1.336(6) . ?
N1 H1 0.8600 . ?
N1 C1 1.282(8) . ?
N2 H2 0.8600 . ?
N2 C7 1.330(8) . ?
N3 H3 0.8600 . ?
N3 C9 1.284(8) . ?
N4 H4 0.8600 . ?
N4 C15 1.295(8) . ?
C1 C2 1.514(7) . ?
C3A H3A 0.9300 . ?
C3A C4A 1.389(9) . ?
C3A C2 1.369(9) . ?
C4A H4A 0.9300 . ?
C4A C8 1.377(9) . ?
C5A H5A 0.9300 . ?
C5A C6A 1.386(9) . ?
C5A C8 1.393(9) . ?
C6A H6A 0.9300 . ?
C6A C2 1.398(9) . ?
C7 C8 1.443(7) . ?
C8 C5 1.3900 . ?
C8 C4 1.3900 . ?
C5 H5 0.9300 . ?
C5 C6 1.3900 . ?
C6 H6 0.9300 . ?
C6 C2 1.3900 . ?
C2 C3 1.3900 . ?
C3 H3B 0.9300 . ?
C3 C4 1.3900 . ?
C4 H4B 0.9300 . ?
C9 C10 1.464(7) . ?
C11A H11A 0.9300 . ?
C11A C12A 1.376(9) . ?
C11A C10 1.365(9) . ?
C12A H12A 0.9300 . ?
C12A C16 1.378(9) . ?
C13A H13A 0.9300 . ?
C13A C14A 1.393(9) . ?
C13A C16 1.397(9) . ?
C14A H14A 0.9300 . ?
C14A C10 1.398(9) . ?
C15 C16 1.508(7) . ?
C16 C13 1.3900 . ?
C16 C12 1.3900 . ?
C13 H13 0.9300 . ?
C13 C14 1.3900 . ?
C14 H14 0.9300 . ?
C14 C10 1.3900 . ?
C10 C11 1.3900 . ?
C11 H11 0.9300 . ?
C11 C12 1.3900 . ?
C12 H12 0.9300 . ?
N5 H5B 0.8900 . ?
N5 H5C 0.8900 . ?
N5 C17 1.472(8) . ?
N5 C18 1.472(8) . ?
C17 H17A 0.9600 . ?
C17 H17B 0.9600 . ?
C17 H17C 0.9600 . ?
C18 H18A 0.9600 . ?
C18 H18B 0.9600 . ?
C18 H18C 0.9600 . ?
N6 H6B 0.8900 . ?
N6 H6C 0.8900 . ?
N6 C19 1.537(11) . ?
N6 C20 1.461(11) . ?
C19 H19A 0.9600 . ?
C19 H19B 0.9600 . ?
C19 H19C 0.9600 . ?
C20 H20A 0.9600 . ?
C20 H20B 0.9600 . ?
C20 H20C 0.9600 . ?

loop_
_geom_torsion_atom_site_label_1
_geom_torsion_atom_site_label_2
_geom_torsion_atom_site_label_3
_geom_torsion_atom_site_label_4
_geom_torsion
_geom_torsion_site_symmetry_1
_geom_torsion_site_symmetry_2
_geom_torsion_site_symmetry_3
_geom_torsion_site_symmetry_4
_geom_torsion_publ_flag
Zr1 O1 N1 C1 -6.7(7) . . . . ?
Zr1 O2 C1 N1 3.8(8) . . . . ?
Zr1 O2 C1 C2 -170.8(4) . . . . ?
Zr1 O7 C15 N4 11.7(8) 2_565 . . . ?
Zr1 O7 C15 C16 -169.8(5) 2_565 . . . ?
Zr1 O8 N4 C15 -11.0(7) 2_565 . . . ?
Zr2 O3 C7 N2 -5.7(8) . . . . ?
Zr2 O3 C7 C8 176.2(5) . . . . ?
Zr2 O4 N2 C7 5.7(7) . . . . ?
Zr2 O5 C9 N3 -13.0(8) . . . . ?
Zr2 O5 C9 C10 167.1(5) . . . . ?
Zr2 O6 N3 C9 14.5(7) . . . . ?
O1 N1 C1 O2 1.9(9) . . . . ?
O1 N1 C1 C2 176.5(5) . . . . ?
O2 C1 C2 C3A 22.2(10) . . . . ?
O2 C1 C2 C6A -156.1(7) . . . . ?
O2 C1 C2 C6 157.6(6) . . . . ?
O2 C1 C2 C3 -23.9(9) . . . . ?
O3 C7 C8 C4A 153.3(8) . . . . ?
O3 C7 C8 C5A -27.4(10) . . . . ?
O3 C7 C8 C5 17.3(9) . . . . ?
O3 C7 C8 C4 -158.9(6) . . . . ?
O4 N2 C7 O3 0.1(9) . . . . ?
O4 N2 C7 C8 178.3(5) . . . . ?
O5 C9 C10 C11A -13.4(10) . . . . ?
O5 C9 C10 C14A 165.1(8) . . . . ?
O5 C9 C10 C14 -152.8(6) . . . . ?
O5 C9 C10 C11 29.0(8) . . . . ?
O6 N3 C9 O5 -0.6(9) . . . . ?
O6 N3 C9 C10 179.3(5) . . . . ?
O7 C15 C16 C12A -163.3(8) . . . . ?
O7 C15 C16 C13A 16.4(10) . . . . ?
O7 C15 C16 C13 -24.5(8) . . . . ?
O7 C15 C16 C12 152.8(6) . . . . ?
O8 N4 C15 O7 -0.8(9) . . . . ?
O8 N4 C15 C16 -179.3(5) . . . . ?
N1 C1 C2 C3A -152.5(7) . . . . ?
N1 C1 C2 C6A 29.2(9) . . . . ?
N1 C1 C2 C6 -17.1(9) . . . . ?
N1 C1 C2 C3 161.5(6) . . . . ?
N2 C7 C8 C4A -24.7(10) . . . . ?
N2 C7 C8 C5A 154.6(7) . . . . ?
N2 C7 C8 C5 -160.7(6) . . . . ?
N2 C7 C8 C4 23.1(9) . . . . ?
N3 C9 C10 C11A 166.6(8) . . . . ?
N3 C9 C10 C14A -14.8(10) . . . . ?
N3 C9 C10 C14 27.3(9) . . . . ?
N3 C9 C10 C11 -150.9(6) . . . . ?
N4 C15 C16 C12A 15.2(11) . . . . ?
N4 C15 C16 C13A -165.2(8) . . . . ?
N4 C15 C16 C13 153.9(6) . . . . ?
N4 C15 C16 C12 -28.8(9) . . . . ?
C1 C2 C3 C4 -178.5(6) . . . . ?
C3A C4A C8 C5A 0.4(3) . . . . ?
C3A C4A C8 C7 179.7(6) . . . . ?
C4A C3A C2 C1 -178.8(5) . . . . ?
C4A C3A C2 C6A -0.6(3) . . . . ?
C5A C6A C2 C1 179.0(5) . . . . ?
C5A C6A C2 C3A 0.7(4) . . . . ?
C6A C5A C8 C4A -0.3(3) . . . . ?
C6A C5A C8 C7 -179.6(6) . . . . ?
C7 C8 C5 C6 -176.3(6) . . . . ?
C7 C8 C4 C3 176.1(6) . . . . ?
C8 C5A C6A C2 -0.3(4) . . . . ?
C8 C5 C6 C2 0.0 . . . . ?
C5 C8 C4 C3 0.0 . . . . ?
C5 C6 C2 C1 178.5(6) . . . . ?
C5 C6 C2 C3 0.0 . . . . ?
C6 C2 C3 C4 0.0 . . . . ?
C2 C3A C4A C8 0.1(2) . . . . ?
C2 C3 C4 C8 0.0 . . . . ?
C4 C8 C5 C6 0.0 . . . . ?
C9 C10 C11 C12 178.2(6) . . . . ?
C11A C12A C16 C13A -0.2(3) . . . . ?
C11A C12A C16 C15 179.4(6) . . . . ?
C12A C11A C10 C9 178.8(5) . . . . ?
C12A C11A C10 C14A 0.2(3) . . . . ?
C13A C14A C10 C9 -178.8(6) . . . . ?
C13A C14A C10 C11A -0.3(4) . . . . ?
C14A C13A C16 C12A 0.2(3) . . . . ?
C14A C13A C16 C15 -179.5(5) . . . . ?
C15 C16 C13 C14 177.4(5) . . . . ?
C15 C16 C12 C11 -177.2(6) . . . . ?
C16 C13A C14A C10 0.1(4) . . . . ?
C16 C13 C14 C10 0.0 . . . . ?
C13 C16 C12 C11 0.0 . . . . ?
C13 C14 C10 C9 -178.2(6) . . . . ?
C13 C14 C10 C11 0.0 . . . . ?
C14 C10 C11 C12 0.0 . . . . ?
C10 C11A C12A C16 0.0(2) . . . . ?
C10 C11 C12 C16 0.0 . . . . ?
C12 C16 C13 C14 0.0 . . . . ?

loop_
_smtbx_masks_void_nr
_smtbx_masks_void_average_x
_smtbx_masks_void_average_y
_smtbx_masks_void_average_z
_smtbx_masks_void_volume
_smtbx_masks_void_count_electrons
_smtbx_masks_void_content
1 0.000 0.250 -0.299 952.2 72.3 '1.8 DMF'
2 0.000 0.750 -0.292 952.2 72.3 '1.8 DMF'
3 0.250 0.000 -0.673 975.2 25.4 '0.6 DMF'
4 0.250 0.500 -0.182 975.2 25.4 '0.6 DMF'
5 0.500 0.250 -0.171 952.2 72.3 '1.8 DMF'
6 0.500 0.750 -0.065 952.2 72.3 '1.8 DMF'
7 0.750 0.000 -0.443 975.2 25.4 '0.6 DMF'
8 0.750 0.500 -0.001 975.2 25.4 '0.6 DMF'
